data_3000582
loop_
_publ_author_name
Zugenmaier

_journal_name_full 'To be published in Crystals'
_chemical_formula_sum 'C8 H6.5 N O5'
_chemical_name_systematic
;
2-(4-nitrophenoxy)acetic acid (NO2-Ph-1S)
;
_space_group_name_Hall '-P 1'
_space_group_name_H-M_alt 'P -1'
_cell_angle_alpha 71.470(10)
_cell_angle_beta 88.693(8)
_cell_angle_gamma 84.087(9)
_cell_length_a 6.9682(9)
_cell_length_b 7.6771(9)
_cell_length_c 8.3131(9)
_cell_measurement_temperature 293(2)
_cell_volume 419.39(9)
_diffrn_ambient_temperature 293(2)
_diffrn_radiation_type CuK\a
_diffrn_radiation_wavelength 1.54184
_refine_ls_goodness_of_fit_ref 1.055
_refine_ls_R_factor_all 0.0422
_refine_ls_R_factor_gt 0.0400
_refine_ls_wR_factor_gt 0.1184
_refine_ls_wR_factor_ref 0.1217
_cod_database_code 3000582
_cod_hold_until_date 2025-06-21
_cod_depositor_requested_release_date 2025-06-21

loop_
_atom_site_label
_atom_site_fract_x
_atom_site_fract_y
_atom_site_fract_z
? ? ? ?
